data_4310489
loop_
_publ_author_name
'Daniel L. Reger'
'Radu F. Semeniuc'
'Vitaly Rassolov'
'Mark D. Smith'

_publ_contact_author_address
;
Department of Chemistry and Biochemistry
University of South Carolina
Columbia, South Carolina 29208
USA
;
_publ_contact_author_email reger@mail.chem.sc.edu
_publ_contact_author_fax '1 803 777 9521'
_publ_contact_author_name 'Professor Daniel L. Reger'
_publ_contact_author_phone '1 803 777 2587'
_publ_section_title
;
 Supramolecular Structural Variations with Changes in Anion and Solvent in
 Silver(I) Complexes of a Semirigid, Bitopic Tris(pyrazolyl)methane Ligand
;
_journal_name_full 'Inorganic Chemistry'
_journal_page_first 537
_journal_page_last 554
_journal_paper_doi 10.1021/ic035207i
_journal_volume 43
_journal_year 2004
_chemical_formula_moiety
; 
[Ag2 (C30 H30 N12 O2) (CH3CN)2] 
 (PF6)0.78 (SbF6)1.22 
 (C H3 C N)0.25 (C4 H10 O)0.25 
;
_chemical_formula_sum 'C35.5 H39.25 Ag2 F12 N14.25 O2.25 P0.78 Sb1.22'
_chemical_formula_weight 1317.99
_chemical_name_systematic
; 
 ? 
;
_space_group_IT_number 2
_symmetry_cell_setting triclinic
_symmetry_space_group_name_Hall '-P 1'
_symmetry_space_group_name_H-M 'P -1'
_atom_sites_solution_hydrogens geom
_atom_sites_solution_primary direct
_atom_sites_solution_secondary difmap
_audit_creation_method SHELXL-97
_cell_angle_alpha 78.255(2)
_cell_angle_beta 77.464(2)
_cell_angle_gamma 78.424(2)
_cell_formula_units_Z 2
_cell_length_a 10.4348(11)
_cell_length_b 15.3224(16)
_cell_length_c 15.8339(16)
_cell_measurement_reflns_used 7212
_cell_measurement_temperature 190(2)
_cell_measurement_theta_max 26.362
_cell_measurement_theta_min 2.625
_cell_volume 2386.9(4)
_computing_cell_refinement 'SAINT+ NT V6.02a (Bruker, 1998)'
_computing_data_collection 'SMART NT V5.624 (Bruker, 2000)'
_computing_data_reduction 'SAINT+ NT V6.02a'
_computing_molecular_graphics 'SHELXTL V5.1 (Sheldrick, 1997)'
_computing_publication_material 'SHELXTL V5.1'
_computing_structure_refinement 'SHELXL-97 (Sheldrick, 1997)'
_computing_structure_solution 'SHELXS-97 (Sheldrick, 1990)'
_diffrn_ambient_temperature 190(2)
_diffrn_measured_fraction_theta_full 0.996
_diffrn_measured_fraction_theta_max 0.996
_diffrn_measurement_device_type 'Bruker SMART APEX CCD diffractometer'
_diffrn_measurement_method 'omega scans'
_diffrn_radiation_monochromator graphite
_diffrn_radiation_source 'fine-focus sealed tube'
_diffrn_radiation_type MoK\a
_diffrn_radiation_wavelength 0.71073
_diffrn_reflns_av_R_equivalents 0.0264
_diffrn_reflns_av_sigmaI/netI 0.0421
_diffrn_reflns_limit_h_max 12
_diffrn_reflns_limit_h_min -13
_diffrn_reflns_limit_k_max 19
_diffrn_reflns_limit_k_min -19
_diffrn_reflns_limit_l_max 19
_diffrn_reflns_limit_l_min -19
_diffrn_reflns_number 21877
_diffrn_reflns_theta_full 26.38
_diffrn_reflns_theta_max 26.38
_diffrn_reflns_theta_min 1.38
_diffrn_standards_decay_% 0
_exptl_absorpt_coefficient_mu 1.619
_exptl_absorpt_correction_T_max 0.5822
_exptl_absorpt_correction_T_min 0.4256
_exptl_absorpt_correction_type multi-scan
_exptl_absorpt_process_details '(SADABS, Bruker, 1997)'
_exptl_crystal_colour colorless
_exptl_crystal_density_diffrn 1.834
_exptl_crystal_density_method 'not measured'
_exptl_crystal_description block
_exptl_crystal_F_000 1292
_exptl_crystal_size_max 0.56
_exptl_crystal_size_mid 0.42
_exptl_crystal_size_min 0.36
_refine_diff_density_max 1.086
_refine_diff_density_min -0.708
_refine_diff_density_rms 0.090
_refine_ls_extinction_method none
_refine_ls_goodness_of_fit_ref 1.030
_refine_ls_hydrogen_treatment mixed
_refine_ls_matrix_type full
_refine_ls_number_parameters 624
_refine_ls_number_reflns 9707
_refine_ls_number_restraints 7
_refine_ls_restrained_S_all 1.032
_refine_ls_R_factor_all 0.0492
_refine_ls_R_factor_gt 0.0389
_refine_ls_shift/su_max 0.001
_refine_ls_shift/su_mean 0.000
_refine_ls_structure_factor_coef Fsqd
_refine_ls_weighting_details 'calc w=1/[\s^2^(Fo^2^)+(0.0480P)^2^+0.0000P] where P=(Fo^2^+2Fc^2^)/3'
_refine_ls_weighting_scheme calc
_refine_ls_wR_factor_gt 0.0943
_refine_ls_wR_factor_ref 0.0972
_reflns_number_gt 7668
_reflns_number_total 9707
_reflns_threshold_expression >2sigma(I)
_cod_data_source_file ic035207isi20031021_053618_8.cif
_cod_data_source_block 6
_cod_original_formula_sum 'C35.50 H39.25 Ag2 F12 N14.25 O2.25 P0.78 Sb1.22'
_cod_database_code 4310489

loop_
_symmetry_equiv_pos_as_xyz
'x, y, z'
'-x, -y, -z'

loop_
_atom_site_label
_atom_site_type_symbol
_atom_site_fract_x
_atom_site_fract_y
_atom_site_fract_z
_atom_site_U_iso_or_equiv
_atom_site_adp_type
_atom_site_occupancy
_atom_site_symmetry_multiplicity
_atom_site_calc_flag
_atom_site_refinement_flags
_atom_site_disorder_assembly
_atom_site_disorder_group
Ag1 Ag 0.35853(3) 0.28340(2) 0.29756(2) 0.04299(10) Uani 1 1 d . . .
Ag2 Ag 0.88389(3) 0.23982(2) 0.28026(2) 0.04377(10) Uani 1 1 d . . .
C1 C 0.6248(3) 0.0996(2) 0.3165(2) 0.0283(7) Uani 1 1 d . . .
C2 C 0.7430(3) 0.0233(2) 0.3262(2) 0.0311(8) Uani 1 1 d . . .
H2A H 0.7579 -0.0136 0.2794 0.037 Uiso 1 1 calc R . .
H2B H 0.8249 0.0484 0.3222 0.037 Uiso 1 1 calc R . .
C3 C 0.8266(3) -0.0889(2) 0.4363(2) 0.0358(8) Uani 1 1 d . . .
H3A H 0.8781 -0.1183 0.3864 0.043 Uiso 1 1 calc R . .
H3B H 0.7972 -0.1370 0.4846 0.043 Uiso 1 1 calc R . .
C4 C 0.9163(3) -0.0403(2) 0.4667(2) 0.0310(8) Uani 1 1 d . . .
C5 C 0.8650(3) 0.0310(2) 0.5123(2) 0.0338(8) Uani 1 1 d . . .
H5 H 0.7721 0.0530 0.5204 0.041 Uiso 1 1 calc R . .
C6 C 0.9462(3) 0.0711(2) 0.5462(2) 0.0335(8) Uani 1 1 d . . .
H6 H 0.9087 0.1192 0.5782 0.040 Uiso 1 1 calc R . .
C11 C 0.7281(4) 0.1345(3) 0.1557(2) 0.0379(9) Uani 1 1 d . . .
H11 H 0.7837 0.0781 0.1492 0.046 Uiso 1 1 calc R . .
C12 C 0.7106(4) 0.2070(3) 0.0911(3) 0.0469(10) Uani 1 1 d . . .
H12 H 0.7515 0.2123 0.0309 0.056 Uiso 1 1 calc R . .
C13 C 0.6194(4) 0.2720(3) 0.1327(2) 0.0418(9) Uani 1 1 d . . .
H13 H 0.5881 0.3305 0.1036 0.050 Uiso 1 1 calc R . .
C21 C 0.4918(4) -0.0192(3) 0.3104(2) 0.0376(9) Uani 1 1 d . . .
H21 H 0.5609 -0.0700 0.3069 0.045 Uiso 1 1 calc R . .
C22 C 0.3627(4) -0.0158(3) 0.3031(3) 0.0432(10) Uani 1 1 d . . .
H22 H 0.3235 -0.0634 0.2947 0.052 Uiso 1 1 calc R . .
C23 C 0.3013(4) 0.0720(3) 0.3105(2) 0.0418(10) Uani 1 1 d . . .
H23 H 0.2103 0.0942 0.3074 0.050 Uiso 1 1 calc R . .
C31 C 0.5248(3) 0.1448(2) 0.4651(2) 0.0316(8) Uani 1 1 d . . .
H31 H 0.4588 0.1069 0.4847 0.038 Uiso 1 1 calc R . .
C32 C 0.5571(3) 0.2001(2) 0.5126(2) 0.0360(8) Uani 1 1 d . . .
H32 H 0.5177 0.2094 0.5707 0.043 Uiso 1 1 calc R . .
C33 C 0.6606(4) 0.2396(2) 0.4568(2) 0.0374(9) Uani 1 1 d . . .
H33 H 0.7033 0.2818 0.4722 0.045 Uiso 1 1 calc R . .
C41 C 1.0421(4) 0.4349(3) 0.3812(2) 0.0416(9) Uani 1 1 d . . .
H41 H 1.0554 0.4957 0.3739 0.050 Uiso 1 1 calc R . .
C42 C 1.0077(4) 0.3807(3) 0.4583(3) 0.0494(10) Uani 1 1 d . . .
H42 H 0.9932 0.3951 0.5156 0.059 Uiso 1 1 calc R . .
C43 C 0.9983(4) 0.3004(3) 0.4362(3) 0.0424(9) Uani 1 1 d . . .
H43 H 0.9755 0.2492 0.4778 0.051 Uiso 1 1 calc R . .
C51 C 0.8577(4) 0.5407(3) 0.1958(3) 0.0401(9) Uani 1 1 d . . .
H51 H 0.8981 0.5934 0.1810 0.048 Uiso 1 1 calc R . .
C52 C 0.7250(4) 0.5382(3) 0.2092(3) 0.0489(10) Uani 1 1 d . . .
H52 H 0.6547 0.5881 0.2053 0.059 Uiso 1 1 calc R . .
C53 C 0.7147(4) 0.4463(3) 0.2301(3) 0.0473(10) Uani 1 1 d . . .
H53 H 0.6329 0.4238 0.2427 0.057 Uiso 1 1 calc R . .
C61 C 1.0913(4) 0.3415(3) 0.0950(2) 0.0399(9) Uani 1 1 d . . .
H61 H 1.0147 0.3706 0.0710 0.048 Uiso 1 1 calc R . .
C62 C 1.1943(4) 0.2819(3) 0.0584(3) 0.0477(10) Uani 1 1 d . . .
H62 H 1.2031 0.2604 0.0049 0.057 Uiso 1 1 calc R . .
C63 C 1.2839(4) 0.2595(3) 0.1168(3) 0.0454(10) Uani 1 1 d . . .
H63 H 1.3652 0.2185 0.1088 0.054 Uiso 1 1 calc R . .
N71 N 0.3480(4) 0.3588(3) 0.4029(3) 0.0616(11) Uani 1 1 d D . .
C71 C 0.3379(5) 0.3848(3) 0.4647(4) 0.0631(13) Uani 1 1 d D . .
C72 C 0.3212(6) 0.4172(4) 0.5486(4) 0.092(2) Uani 1 1 d D . .
H72A H 0.2474 0.4680 0.5521 0.137 Uiso 1 1 calc R . .
H72B H 0.4033 0.4371 0.5520 0.137 Uiso 1 1 calc R . .
H72C H 0.3020 0.3682 0.5975 0.137 Uiso 1 1 calc R . .
N81 N 1.0119(4) 0.1313(3) 0.2099(3) 0.0524(9) Uani 1 1 d . . .
C81 C 1.0730(5) 0.0881(3) 0.1622(3) 0.0551(11) Uani 1 1 d . . .
C82 C 1.1535(6) 0.0313(4) 0.0984(4) 0.096(2) Uani 1 1 d . . .
H82A H 1.1123 0.0423 0.0464 0.144 Uiso 1 1 calc R . .
H82B H 1.1583 -0.0325 0.1253 0.144 Uiso 1 1 calc R . .
H82C H 1.2435 0.0465 0.0812 0.144 Uiso 1 1 calc R . .
C101 C 1.0578(3) 0.4231(2) 0.2234(2) 0.0285(7) Uani 1 1 d . . .
C102 C 1.1405(3) 0.4998(2) 0.1950(2) 0.0315(8) Uani 1 1 d . . .
H10A H 1.1009 0.5494 0.2289 0.038 Uiso 1 1 calc R . .
H10B H 1.2327 0.4774 0.2050 0.038 Uiso 1 1 calc R . .
C103 C 1.2337(4) 0.5903(3) 0.0655(3) 0.0419(9) Uani 1 1 d . . .
H10C H 1.2384 0.6278 0.1085 0.050 Uiso 1 1 calc R . .
H10D H 1.2018 0.6313 0.0147 0.050 Uiso 1 1 calc R . .
C104 C 1.3706(4) 0.5416(2) 0.0352(2) 0.0355(8) Uani 1 1 d . . .
C105 C 1.3898(4) 0.4736(3) -0.0154(2) 0.0408(9) Uani 1 1 d . . .
H15A H 1.3135 0.4545 -0.0262 0.049 Uiso 1 1 d R . .
C106 C 1.4837(4) 0.5663(3) 0.0499(2) 0.0406(9) Uani 1 1 d . . .
H16A H 1.4737 0.6121 0.0852 0.049 Uiso 1 1 d R . .
N11 N 0.5815(3) 0.2429(2) 0.2169(2) 0.0388(7) Uani 1 1 d . . .
N12 N 0.6517(3) 0.15766(19) 0.23073(18) 0.0298(6) Uani 1 1 d . . .
N21 N 0.3850(3) 0.1216(2) 0.3225(2) 0.0366(7) Uani 1 1 d . . .
N22 N 0.5023(3) 0.06381(19) 0.32357(18) 0.0301(6) Uani 1 1 d . . .
N31 N 0.6926(3) 0.2117(2) 0.37972(19) 0.0337(7) Uani 1 1 d . . .
N32 N 0.6049(3) 0.15431(19) 0.38498(18) 0.0284(6) Uani 1 1 d . . .
N41 N 1.0244(3) 0.3026(2) 0.3505(2) 0.0393(8) Uani 1 1 d . . .
N42 N 1.0541(3) 0.38683(19) 0.31630(18) 0.0292(6) Uani 1 1 d . . .
N51 N 0.8333(3) 0.3944(2) 0.2300(2) 0.0402(8) Uani 1 1 d . . .
N52 N 0.9214(3) 0.4544(2) 0.20746(19) 0.0330(7) Uani 1 1 d . . .
N61 N 1.2400(3) 0.3034(2) 0.1853(2) 0.0364(7) Uani 1 1 d . . .
N62 N 1.1194(3) 0.3514(2) 0.17189(18) 0.0309(6) Uani 1 1 d . . .
O1 O 0.7109(2) -0.03007(16) 0.40963(15) 0.0330(5) Uani 1 1 d . . .
O2 O 1.1395(2) 0.53036(17) 0.10533(16) 0.0377(6) Uani 1 1 d . . .
Sb1 Sb 0.08596(6) 0.18323(3) 0.81969(3) 0.0754(2) Uani 0.6811(14) 1 d P . .
P1 P 0.08596(6) 0.18323(3) 0.81969(3) 0.0754(2) Uani 0.32 1 d P . .
F11 F 0.2264(3) 0.1752(2) 0.7311(3) 0.0997(11) Uani 1 1 d . . .
F12 F 0.1541(6) 0.0727(3) 0.8714(3) 0.158(2) Uani 1 1 d . . .
F13 F -0.0005(3) 0.1285(2) 0.7657(3) 0.1033(12) Uani 1 1 d . . .
F14 F -0.0509(7) 0.1846(3) 0.9109(3) 0.197(3) Uani 1 1 d . . .
F15 F 0.0200(4) 0.2921(2) 0.7710(3) 0.1241(15) Uani 1 1 d . . .
F16 F 0.1822(6) 0.2355(3) 0.8732(3) 0.160(2) Uani 1 1 d . . .
Sb2 Sb 0.67476(4) 0.34080(3) 0.68156(3) 0.04288(16) Uani 0.5407(12) 1 d P . .
P2 P 0.67476(4) 0.34080(3) 0.68156(3) 0.04288(16) Uani 0.46 1 d P . .
F21 F 0.7574(3) 0.2444(2) 0.6368(2) 0.0881(10) Uani 1 1 d . . .
F22 F 0.7049(3) 0.2909(2) 0.7839(2) 0.0926(10) Uani 1 1 d . . .
F23 F 0.5245(3) 0.2999(2) 0.7012(2) 0.0963(11) Uani 1 1 d . . .
F24 F 0.5929(3) 0.4399(2) 0.7222(2) 0.0965(11) Uani 1 1 d . . .
F25 F 0.6437(3) 0.3928(2) 0.5749(2) 0.0849(9) Uani 1 1 d . . .
F26 F 0.8234(3) 0.3856(2) 0.65519(19) 0.0829(9) Uani 1 1 d . . .
O1SA O 0.5000 0.0000 1.0000 0.119(4) Uiso 0.25 2 d SPD . 1
C1SA C 0.474(3) 0.0480(13) 0.9181(12) 0.093(7) Uiso 0.25 1 d PD A 1
H1S1 H 0.3800 0.0469 0.9166 0.111 Uiso 0.25 1 calc PR A 1
H1S2 H 0.5296 0.0139 0.8725 0.111 Uiso 0.25 1 calc PR A 1
C2SA C 0.4949(17) 0.1395(10) 0.8929(10) 0.097(4) Uiso 0.25 1 d PD A 1
H2S1 H 0.5340 0.1560 0.9372 0.145 Uiso 0.25 1 calc PR A 1
H2S2 H 0.4095 0.1791 0.8880 0.145 Uiso 0.25 1 calc PR A 1
H2S3 H 0.5554 0.1465 0.8360 0.145 Uiso 0.25 1 calc PR A 1
O1SB O 0.5000 0.0000 1.0000 0.119(4) Uiso 0.25 2 d SPD . 2
C1SB C 0.506(2) 0.0958(10) 0.9810(13) 0.068(6) Uiso 0.25 1 d PD B 2
H1S3 H 0.4335 0.1264 1.0220 0.082 Uiso 0.25 1 calc PR B 2
H1S4 H 0.5914 0.1045 0.9930 0.082 Uiso 0.25 1 calc PR B 2
C2SB C 0.4949(17) 0.1395(10) 0.8929(10) 0.097(4) Uiso 0.25 1 d PD B 2
H2S4 H 0.5839 0.1386 0.8565 0.145 Uiso 0.25 1 calc PR B 2
H2S5 H 0.4506 0.2022 0.8933 0.145 Uiso 0.25 1 calc PR B 2
H2S6 H 0.4426 0.1075 0.8686 0.145 Uiso 0.25 1 calc PR B 2
N1S N 0.5052(19) 0.0538(13) 1.0863(12) 0.084(5) Uiso 0.25 1 d PD C 3
C3S C 0.506(3) 0.0951(16) 1.0208(13) 0.082(7) Uiso 0.25 1 d PD C 3
C4S C 0.505(3) 0.1415(17) 0.9295(13) 0.080(7) Uiso 0.25 1 d PD C 3
H4S1 H 0.4841 0.1011 0.8955 0.121 Uiso 0.25 1 calc PR C 3
H4S2 H 0.5930 0.1578 0.9033 0.121 Uiso 0.25 1 calc PR C 3
H4S3 H 0.4379 0.1963 0.9290 0.121 Uiso 0.25 1 calc PR C 3

loop_
_atom_site_aniso_label
_atom_site_aniso_U_11
_atom_site_aniso_U_22
_atom_site_aniso_U_33
_atom_site_aniso_U_23
_atom_site_aniso_U_13
_atom_site_aniso_U_12
Ag1 0.03358(17) 0.04500(19) 0.04723(19) -0.00490(14) -0.00899(13) -0.00027(13)
Ag2 0.03783(17) 0.04798(19) 0.04791(19) -0.00448(14) -0.00402(14) -0.02039(14)
C1 0.0225(17) 0.0328(19) 0.0284(18) 0.0011(14) -0.0049(14) -0.0077(14)
C2 0.0250(17) 0.0343(19) 0.0314(19) 0.0023(15) -0.0055(15) -0.0067(15)
C3 0.0303(19) 0.033(2) 0.042(2) 0.0044(16) -0.0130(16) -0.0027(15)
C4 0.0273(18) 0.0324(19) 0.0278(18) 0.0058(14) -0.0069(15) -0.0014(15)
C5 0.0199(17) 0.039(2) 0.036(2) 0.0032(16) -0.0054(15) 0.0009(15)
C6 0.0304(19) 0.035(2) 0.0287(19) 0.0018(15) -0.0020(15) -0.0014(15)
C11 0.041(2) 0.041(2) 0.031(2) -0.0035(16) -0.0042(17) -0.0098(17)
C12 0.058(3) 0.051(3) 0.029(2) 0.0029(18) -0.0022(19) -0.019(2)
C13 0.038(2) 0.043(2) 0.038(2) 0.0170(18) -0.0105(18) -0.0112(18)
C21 0.036(2) 0.038(2) 0.039(2) -0.0013(16) -0.0048(17) -0.0136(17)
C22 0.038(2) 0.051(3) 0.046(2) -0.0043(19) -0.0093(18) -0.0213(19)
C23 0.0278(19) 0.060(3) 0.040(2) 0.0037(19) -0.0121(17) -0.0184(19)
C31 0.0240(17) 0.036(2) 0.0288(18) 0.0031(15) -0.0021(14) -0.0037(15)
C32 0.0311(19) 0.042(2) 0.0307(19) -0.0031(16) -0.0044(16) 0.0004(16)
C33 0.037(2) 0.036(2) 0.042(2) -0.0087(17) -0.0125(17) -0.0033(16)
C41 0.047(2) 0.037(2) 0.038(2) -0.0110(17) 0.0046(18) -0.0082(18)
C42 0.056(3) 0.057(3) 0.030(2) -0.0058(19) 0.0030(19) -0.010(2)
C43 0.036(2) 0.050(2) 0.037(2) 0.0098(18) -0.0058(17) -0.0141(18)
C51 0.035(2) 0.039(2) 0.044(2) -0.0034(17) -0.0103(18) -0.0033(17)
C52 0.031(2) 0.054(3) 0.059(3) -0.011(2) -0.0125(19) 0.0050(19)
C53 0.025(2) 0.066(3) 0.050(2) -0.005(2) -0.0088(18) -0.0100(19)
C61 0.036(2) 0.050(2) 0.036(2) -0.0053(18) -0.0075(17) -0.0140(18)
C62 0.048(2) 0.058(3) 0.042(2) -0.021(2) 0.0022(19) -0.017(2)
C63 0.036(2) 0.050(2) 0.051(2) -0.019(2) 0.0000(19) -0.0064(19)
N71 0.059(3) 0.061(3) 0.067(3) -0.020(2) -0.027(2) 0.012(2)
C71 0.054(3) 0.061(3) 0.076(4) -0.022(3) -0.030(3) 0.015(2)
C72 0.091(4) 0.104(5) 0.091(4) -0.053(4) -0.044(4) 0.024(4)
N81 0.039(2) 0.058(2) 0.064(2) -0.020(2) -0.0049(18) -0.0139(18)
C81 0.045(3) 0.062(3) 0.063(3) -0.012(2) -0.007(2) -0.021(2)
C82 0.089(4) 0.097(5) 0.099(5) -0.048(4) 0.013(4) -0.012(4)
C101 0.0219(17) 0.0320(19) 0.0304(18) -0.0019(14) -0.0042(14) -0.0055(14)
C102 0.0269(18) 0.0338(19) 0.0316(19) 0.0011(15) -0.0042(15) -0.0080(15)
C103 0.039(2) 0.043(2) 0.039(2) 0.0052(17) 0.0000(17) -0.0150(18)
C104 0.037(2) 0.039(2) 0.0253(18) 0.0073(15) -0.0012(16) -0.0114(17)
C105 0.036(2) 0.055(2) 0.033(2) 0.0006(18) -0.0064(17) -0.0192(19)
C106 0.044(2) 0.047(2) 0.031(2) -0.0043(17) -0.0035(17) -0.0164(19)
N11 0.0323(17) 0.0374(18) 0.0385(18) 0.0080(14) -0.0053(14) -0.0027(14)
N12 0.0236(14) 0.0331(16) 0.0298(15) 0.0043(12) -0.0058(12) -0.0066(12)
N21 0.0229(15) 0.0411(18) 0.0422(18) 0.0045(14) -0.0078(13) -0.0063(13)
N22 0.0238(15) 0.0320(16) 0.0336(16) 0.0024(12) -0.0075(12) -0.0080(12)
N31 0.0293(16) 0.0342(17) 0.0383(17) -0.0022(13) -0.0072(13) -0.0098(13)
N32 0.0237(14) 0.0329(16) 0.0273(15) 0.0015(12) -0.0045(12) -0.0085(12)
N41 0.0437(19) 0.0351(18) 0.0406(19) 0.0051(14) -0.0137(15) -0.0148(15)
N42 0.0241(15) 0.0322(16) 0.0296(15) -0.0027(12) -0.0021(12) -0.0064(12)
N51 0.0249(16) 0.048(2) 0.0468(19) -0.0032(15) -0.0060(14) -0.0095(14)
N52 0.0213(14) 0.0378(17) 0.0379(17) -0.0004(13) -0.0050(13) -0.0066(13)
N61 0.0292(16) 0.0378(17) 0.0422(18) -0.0115(14) -0.0063(14) -0.0008(14)
N62 0.0254(15) 0.0369(17) 0.0313(16) -0.0067(13) -0.0048(12) -0.0065(13)
O1 0.0263(12) 0.0340(13) 0.0353(13) 0.0057(10) -0.0092(11) -0.0051(10)
O2 0.0337(14) 0.0448(15) 0.0312(13) 0.0028(11) -0.0010(11) -0.0135(12)
Sb1 0.1109(5) 0.0491(3) 0.0641(3) -0.0305(2) -0.0275(3) 0.0255(3)
P1 0.1109(5) 0.0491(3) 0.0641(3) -0.0305(2) -0.0275(3) 0.0255(3)
F11 0.088(2) 0.090(2) 0.140(3) -0.046(2) -0.038(2) -0.0121(19)
F12 0.269(6) 0.080(3) 0.106(3) -0.020(2) -0.074(4) 0.058(3)
F13 0.092(3) 0.087(2) 0.124(3) -0.034(2) 0.013(2) -0.019(2)
F14 0.299(8) 0.135(4) 0.105(3) -0.042(3) 0.072(4) -0.007(4)
F15 0.105(3) 0.086(3) 0.198(5) -0.059(3) -0.060(3) 0.016(2)
F16 0.248(6) 0.118(3) 0.149(4) -0.077(3) -0.138(4) 0.049(3)
Sb2 0.0333(2) 0.0499(3) 0.0489(3) -0.0214(2) -0.00084(18) -0.00871(18)
P2 0.0333(2) 0.0499(3) 0.0489(3) -0.0214(2) -0.00084(18) -0.00871(18)
F21 0.080(2) 0.096(2) 0.095(2) -0.0472(19) -0.0256(18) 0.0119(18)
F22 0.088(2) 0.102(3) 0.097(2) -0.029(2) -0.0153(19) -0.027(2)
F23 0.076(2) 0.110(3) 0.113(3) -0.029(2) -0.016(2) -0.032(2)
F24 0.079(2) 0.095(2) 0.108(3) -0.034(2) 0.005(2) -0.0038(19)
F25 0.097(2) 0.086(2) 0.079(2) -0.0234(17) -0.0344(18) -0.0040(18)
F26 0.078(2) 0.112(3) 0.0664(19) -0.0285(17) 0.0118(16) -0.0469(19)

loop_
_atom_type_symbol
_atom_type_description
_atom_type_scat_dispersion_real
_atom_type_scat_dispersion_imag
_atom_type_scat_source
C C 0.0033 0.0016 'International Tables Vol C Tables 4.2.6.8 and 6.1.1.4'
H H 0.0000 0.0000 'International Tables Vol C Tables 4.2.6.8 and 6.1.1.4'
N N 0.0061 0.0033 'International Tables Vol C Tables 4.2.6.8 and 6.1.1.4'
O O 0.0106 0.0060 'International Tables Vol C Tables 4.2.6.8 and 6.1.1.4'
F F 0.0171 0.0103 'International Tables Vol C Tables 4.2.6.8 and 6.1.1.4'
P P 0.1023 0.0942 'International Tables Vol C Tables 4.2.6.8 and 6.1.1.4'
Ag Ag -0.8971 1.1015 'International Tables Vol C Tables 4.2.6.8 and 6.1.1.4'
Sb Sb -0.5866 1.5461 'International Tables Vol C Tables 4.2.6.8 and 6.1.1.4'

loop_
_geom_angle_atom_site_label_1
_geom_angle_atom_site_label_2
_geom_angle_atom_site_label_3
_geom_angle
_geom_angle_site_symmetry_1
_geom_angle_site_symmetry_3
_geom_angle_publ_flag
N71 Ag1 N61 133.53(12) . 1_455 ?
N71 Ag1 N21 121.94(13) . . ?
N61 Ag1 N21 94.77(10) 1_455 . ?
N71 Ag1 N11 114.37(13) . . ?
N61 Ag1 N11 99.30(10) 1_455 . ?
N21 Ag1 N11 78.07(10) . . ?
N81 Ag2 N31 120.77(12) . . ?
N81 Ag2 N51 129.51(13) . . ?
N31 Ag2 N51 102.09(10) . . ?
N81 Ag2 N41 108.47(12) . . ?
N31 Ag2 N41 109.23(10) . . ?
N51 Ag2 N41 77.72(10) . . ?
N32 C1 N22 108.4(3) . . ?
N32 C1 N12 108.6(3) . . ?
N22 C1 N12 109.1(3) . . ?
N32 C1 C2 110.0(3) . . ?
N22 C1 C2 111.2(3) . . ?
N12 C1 C2 109.5(3) . . ?
O1 C2 C1 106.8(3) . . ?
O1 C3 C4 113.3(3) . . ?
C5 C4 C6 118.7(3) . 2_756 ?
C5 C4 C3 121.4(3) . . ?
C6 C4 C3 119.8(3) 2_756 . ?
C4 C5 C6 121.5(3) . . ?
C5 C6 C4 119.8(3) . 2_756 ?
N12 C11 C12 107.2(3) . . ?
C11 C12 C13 104.8(3) . . ?
N11 C13 C12 112.2(3) . . ?
N22 C21 C22 106.9(3) . . ?
C21 C22 C23 105.4(3) . . ?
N21 C23 C22 111.9(3) . . ?
N32 C31 C32 107.2(3) . . ?
C31 C32 C33 104.9(3) . . ?
N31 C33 C32 112.3(3) . . ?
C42 C41 N42 107.6(3) . . ?
C41 C42 C43 105.3(4) . . ?
N41 C43 C42 112.2(3) . . ?
N52 C51 C52 107.5(4) . . ?
C51 C52 C53 105.1(4) . . ?
N51 C53 C52 111.7(3) . . ?
N62 C61 C62 107.1(4) . . ?
C61 C62 C63 105.2(3) . . ?
N61 C63 C62 111.2(4) . . ?
C71 N71 Ag1 168.9(5) . . ?
N71 C71 C72 178.0(7) . . ?
C81 N81 Ag2 167.8(4) . . ?
N81 C81 C82 179.6(7) . . ?
N42 C101 N62 109.2(3) . . ?
N42 C101 N52 109.3(3) . . ?
N62 C101 N52 108.1(3) . . ?
N42 C101 C102 110.2(3) . . ?
N62 C101 C102 108.7(3) . . ?
N52 C101 C102 111.3(3) . . ?
O2 C102 C101 106.5(3) . . ?
O2 C103 C104 113.1(3) . . ?
C106 C104 C105 117.1(3) . . ?
C106 C104 C103 121.9(4) . . ?
C105 C104 C103 120.8(3) . . ?
C106 C105 C104 121.1(3) 2_865 . ?
C105 C106 C104 121.8(4) 2_865 . ?
C13 N11 N12 104.3(3) . . ?
C13 N11 Ag1 123.8(2) . . ?
N12 N11 Ag1 122.0(2) . . ?
C11 N12 N11 111.5(3) . . ?
C11 N12 C1 128.0(3) . . ?
N11 N12 C1 119.9(3) . . ?
C23 N21 N22 104.4(3) . . ?
C23 N21 Ag1 126.7(3) . . ?
N22 N21 Ag1 125.8(2) . . ?
C21 N22 N21 111.4(3) . . ?
C21 N22 C1 127.2(3) . . ?
N21 N22 C1 119.5(3) . . ?
C33 N31 N32 104.3(3) . . ?
C33 N31 Ag2 122.5(2) . . ?
N32 N31 Ag2 132.2(2) . . ?
C31 N32 N31 111.3(3) . . ?
C31 N32 C1 128.2(3) . . ?
N31 N32 C1 119.2(3) . . ?
C43 N41 N42 104.6(3) . . ?
C43 N41 Ag2 120.4(2) . . ?
N42 N41 Ag2 119.0(2) . . ?
C41 N42 N41 110.4(3) . . ?
C41 N42 C101 126.4(3) . . ?
N41 N42 C101 120.9(3) . . ?
C53 N51 N52 104.3(3) . . ?
C53 N51 Ag2 128.9(3) . . ?
N52 N51 Ag2 126.0(2) . . ?
C51 N52 N51 111.4(3) . . ?
C51 N52 C101 127.0(3) . . ?
N51 N52 C101 118.9(3) . . ?
C63 N61 N62 104.7(3) . . ?
C63 N61 Ag1 121.9(3) . 1_655 ?
N62 N61 Ag1 133.3(2) . 1_655 ?
C61 N62 N61 111.7(3) . . ?
C61 N62 C101 127.1(3) . . ?
N61 N62 C101 118.6(3) . . ?
C2 O1 C3 111.8(3) . . ?
C102 O2 C103 112.7(3) . . ?
F15 Sb1 F13 93.36(18) . . ?
F15 Sb1 F14 91.2(2) . . ?
F13 Sb1 F14 89.9(2) . . ?
F15 Sb1 F11 92.1(2) . . ?
F13 Sb1 F11 89.65(15) . . ?
F14 Sb1 F11 176.7(2) . . ?
F15 Sb1 F12 178.8(2) . . ?
F13 Sb1 F12 87.7(2) . . ?
F14 Sb1 F12 88.3(3) . . ?
F11 Sb1 F12 88.3(2) . . ?
F15 Sb1 F16 88.53(18) . . ?
F13 Sb1 F16 177.11(19) . . ?
F14 Sb1 F16 92.2(3) . . ?
F11 Sb1 F16 88.1(2) . . ?
F12 Sb1 F16 90.4(2) . . ?
F22 Sb2 F23 91.78(17) . . ?
F22 Sb2 F21 91.83(16) . . ?
F23 Sb2 F21 89.88(16) . . ?
F22 Sb2 F26 91.93(15) . . ?
F23 Sb2 F26 176.29(17) . . ?
F21 Sb2 F26 90.24(16) . . ?
F22 Sb2 F24 90.29(17) . . ?
F23 Sb2 F24 90.84(17) . . ?
F21 Sb2 F24 177.74(17) . . ?
F26 Sb2 F24 88.90(16) . . ?
F22 Sb2 F25 179.90(18) . . ?
F23 Sb2 F25 88.32(16) . . ?
F21 Sb2 F25 88.15(15) . . ?
F26 Sb2 F25 87.98(15) . . ?
F24 Sb2 F25 89.73(16) . . ?
C1SA O1SA C1SA 180.000(5) . 2_657 ?
O1SA C1SA C2SA 119.2(16) . . ?
N1S C3S C4S 174(3) . . ?

loop_
_geom_bond_atom_site_label_1
_geom_bond_atom_site_label_2
_geom_bond_distance
_geom_bond_site_symmetry_2
_geom_bond_publ_flag
Ag1 N71 2.188(4) . ?
Ag1 N61 2.316(3) 1_455 ?
Ag1 N21 2.398(3) . ?
Ag1 N11 2.426(3) . ?
Ag2 N81 2.238(4) . ?
Ag2 N31 2.314(3) . ?
Ag2 N51 2.331(3) . ?
Ag2 N41 2.454(3) . ?
C1 N32 1.458(4) . ?
C1 N22 1.463(4) . ?
C1 N12 1.469(4) . ?
C1 C2 1.531(5) . ?
C2 O1 1.415(4) . ?
C3 O1 1.442(4) . ?
C3 C4 1.511(5) . ?
C4 C5 1.386(5) . ?
C4 C6 1.401(5) 2_756 ?
C5 C6 1.387(5) . ?
C6 C4 1.401(5) 2_756 ?
C11 N12 1.349(4) . ?
C11 C12 1.361(5) . ?
C12 C13 1.395(6) . ?
C13 N11 1.315(5) . ?
C21 N22 1.360(5) . ?
C21 C22 1.366(5) . ?
C22 C23 1.386(6) . ?
C23 N21 1.332(5) . ?
C31 N32 1.358(4) . ?
C31 C32 1.370(5) . ?
C32 C33 1.394(5) . ?
C33 N31 1.328(5) . ?
C41 C42 1.352(5) . ?
C41 N42 1.353(4) . ?
C42 C43 1.372(6) . ?
C43 N41 1.320(5) . ?
C51 N52 1.351(5) . ?
C51 C52 1.361(5) . ?
C52 C53 1.400(6) . ?
C53 N51 1.331(5) . ?
C61 N62 1.356(5) . ?
C61 C62 1.370(6) . ?
C62 C63 1.401(6) . ?
C63 N61 1.340(5) . ?
N71 C71 1.105(6) . ?
C71 C72 1.476(7) . ?
N81 C81 1.114(5) . ?
C81 C82 1.476(7) . ?
C101 N42 1.458(4) . ?
C101 N62 1.463(4) . ?
C101 N52 1.468(4) . ?
C101 C102 1.533(5) . ?
C102 O2 1.404(4) . ?
C103 O2 1.437(4) . ?
C103 C104 1.500(5) . ?
C104 C106 1.387(5) . ?
C104 C105 1.398(5) . ?
C105 C106 1.383(5) 2_865 ?
C106 C105 1.383(5) 2_865 ?
N11 N12 1.364(4) . ?
N21 N22 1.360(4) . ?
N31 N32 1.371(4) . ?
N41 N42 1.363(4) . ?
N51 N52 1.371(4) . ?
N61 N62 1.361(4) . ?
N61 Ag1 2.316(3) 1_655 ?
Sb1 F15 1.759(4) . ?
Sb1 F13 1.784(4) . ?
Sb1 F14 1.797(5) . ?
Sb1 F11 1.798(4) . ?
Sb1 F12 1.803(4) . ?
Sb1 F16 1.827(4) . ?
Sb2 F22 1.712(4) . ?
Sb2 F23 1.747(3) . ?
Sb2 F21 1.755(3) . ?
Sb2 F26 1.756(3) . ?
Sb2 F24 1.757(3) . ?
Sb2 F25 1.783(3) . ?
O1SA C1SA 1.407(16) . ?
O1SA C1SA 1.407(16) 2_657 ?
C1SA C2SA 1.425(16) . ?
N1S C3S 1.099(7) . ?
C3S C4S 1.476(8) . ?

loop_
_geom_torsion_atom_site_label_1
_geom_torsion_atom_site_label_2
_geom_torsion_atom_site_label_3
_geom_torsion_atom_site_label_4
_geom_torsion
_geom_torsion_site_symmetry_1
_geom_torsion_site_symmetry_2
_geom_torsion_site_symmetry_3
_geom_torsion_site_symmetry_4
_geom_torsion_publ_flag
N32 C1 C2 O1 60.9(3) . . . . ?
N22 C1 C2 O1 -59.2(3) . . . . ?
N12 C1 C2 O1 -179.9(3) . . . . ?
O1 C3 C4 C5 35.4(4) . . . . ?
O1 C3 C4 C6 -148.6(3) . . . 2_756 ?
C6 C4 C5 C6 -1.2(6) 2_756 . . . ?
C3 C4 C5 C6 174.9(3) . . . . ?
C4 C5 C6 C4 1.2(6) . . . 2_756 ?
N12 C11 C12 C13 -0.8(4) . . . . ?
C11 C12 C13 N11 -0.3(5) . . . . ?
N22 C21 C22 C23 1.3(4) . . . . ?
C21 C22 C23 N21 -0.5(5) . . . . ?
N32 C31 C32 C33 -1.3(4) . . . . ?
C31 C32 C33 N31 -0.2(4) . . . . ?
N42 C41 C42 C43 -0.9(5) . . . . ?
C41 C42 C43 N41 -0.2(5) . . . . ?
N52 C51 C52 C53 0.6(5) . . . . ?
C51 C52 C53 N51 0.2(5) . . . . ?
N62 C61 C62 C63 -1.2(4) . . . . ?
C61 C62 C63 N61 -0.7(5) . . . . ?
N61 Ag1 N71 C71 118(2) 1_455 . . . ?
N21 Ag1 N71 C71 -19(2) . . . . ?
N11 Ag1 N71 C71 -110(2) . . . . ?
Ag1 N71 C71 C72 -27(18) . . . . ?
N31 Ag2 N81 C81 126.8(16) . . . . ?
N51 Ag2 N81 C81 -17.0(17) . . . . ?
N41 Ag2 N81 C81 -106.1(16) . . . . ?
Ag2 N81 C81 C82 -21(77) . . . . ?
N42 C101 C102 O2 179.7(3) . . . . ?
N62 C101 C102 O2 60.1(3) . . . . ?
N52 C101 C102 O2 -58.9(4) . . . . ?
O2 C103 C104 C106 -136.2(4) . . . . ?
O2 C103 C104 C105 48.9(5) . . . . ?
C106 C104 C105 C106 -0.7(6) . . . 2_865 ?
C103 C104 C105 C106 174.4(3) . . . 2_865 ?
C105 C104 C106 C105 0.7(6) . . . 2_865 ?
C103 C104 C106 C105 -174.4(3) . . . 2_865 ?
C12 C13 N11 N12 1.2(4) . . . . ?
C12 C13 N11 Ag1 -144.7(3) . . . . ?
N71 Ag1 N11 C13 -117.2(3) . . . . ?
N61 Ag1 N11 C13 30.0(3) 1_455 . . . ?
N21 Ag1 N11 C13 122.9(3) . . . . ?
N71 Ag1 N11 N12 102.6(3) . . . . ?
N61 Ag1 N11 N12 -110.2(3) 1_455 . . . ?
N21 Ag1 N11 N12 -17.2(3) . . . . ?
C12 C11 N12 N11 1.6(4) . . . . ?
C12 C11 N12 C1 172.6(3) . . . . ?
C13 N11 N12 C11 -1.7(4) . . . . ?
Ag1 N11 N12 C11 144.9(2) . . . . ?
C13 N11 N12 C1 -173.5(3) . . . . ?
Ag1 N11 N12 C1 -26.9(4) . . . . ?
N32 C1 N12 C11 148.8(3) . . . . ?
N22 C1 N12 C11 -93.2(4) . . . . ?
C2 C1 N12 C11 28.7(4) . . . . ?
N32 C1 N12 N11 -40.8(4) . . . . ?
N22 C1 N12 N11 77.1(4) . . . . ?
C2 C1 N12 N11 -160.9(3) . . . . ?
C22 C23 N21 N22 -0.6(4) . . . . ?
C22 C23 N21 Ag1 160.5(3) . . . . ?
N71 Ag1 N21 C23 119.6(3) . . . . ?
N61 Ag1 N21 C23 -30.5(3) 1_455 . . . ?
N11 Ag1 N21 C23 -129.0(3) . . . . ?
N71 Ag1 N21 N22 -83.3(3) . . . . ?
N61 Ag1 N21 N22 126.7(3) 1_455 . . . ?
N11 Ag1 N21 N22 28.1(3) . . . . ?
C22 C21 N22 N21 -1.7(4) . . . . ?
C22 C21 N22 C1 -165.7(3) . . . . ?
C23 N21 N22 C21 1.4(4) . . . . ?
Ag1 N21 N22 C21 -159.8(2) . . . . ?
C23 N21 N22 C1 166.8(3) . . . . ?
Ag1 N21 N22 C1 5.5(4) . . . . ?
N32 C1 N22 C21 -142.6(3) . . . . ?
N12 C1 N22 C21 99.3(4) . . . . ?
C2 C1 N22 C21 -21.6(5) . . . . ?
N32 C1 N22 N21 54.5(4) . . . . ?
N12 C1 N22 N21 -63.5(4) . . . . ?
C2 C1 N22 N21 175.5(3) . . . . ?
C32 C33 N31 N32 1.6(4) . . . . ?
C32 C33 N31 Ag2 -167.9(2) . . . . ?
N81 Ag2 N31 C33 136.1(3) . . . . ?
N51 Ag2 N31 C33 -71.7(3) . . . . ?
N41 Ag2 N31 C33 9.3(3) . . . . ?
N81 Ag2 N31 N32 -30.2(3) . . . . ?
N51 Ag2 N31 N32 122.0(3) . . . . ?
N41 Ag2 N31 N32 -156.9(3) . . . . ?
C32 C31 N32 N31 2.4(4) . . . . ?
C32 C31 N32 C1 168.9(3) . . . . ?
C33 N31 N32 C31 -2.5(4) . . . . ?
Ag2 N31 N32 C31 165.6(2) . . . . ?
C33 N31 N32 C1 -170.3(3) . . . . ?
Ag2 N31 N32 C1 -2.3(4) . . . . ?
N22 C1 N32 C31 29.5(4) . . . . ?
N12 C1 N32 C31 147.9(3) . . . . ?
C2 C1 N32 C31 -92.3(4) . . . . ?
N22 C1 N32 N31 -165.0(3) . . . . ?
N12 C1 N32 N31 -46.6(4) . . . . ?
C2 C1 N32 N31 73.3(3) . . . . ?
C42 C43 N41 N42 1.1(4) . . . . ?
C42 C43 N41 Ag2 -136.1(3) . . . . ?
N81 Ag2 N41 C43 -121.3(3) . . . . ?
N31 Ag2 N41 C43 12.1(3) . . . . ?
N51 Ag2 N41 C43 110.8(3) . . . . ?
N81 Ag2 N41 N42 107.5(3) . . . . ?
N31 Ag2 N41 N42 -119.1(2) . . . . ?
N51 Ag2 N41 N42 -20.4(2) . . . . ?
C42 C41 N42 N41 1.6(4) . . . . ?
C42 C41 N42 C101 164.1(3) . . . . ?
C43 N41 N42 C41 -1.7(4) . . . . ?
Ag2 N41 N42 C41 136.3(3) . . . . ?
C43 N41 N42 C101 -165.3(3) . . . . ?
Ag2 N41 N42 C101 -27.4(4) . . . . ?
N62 C101 N42 C41 159.2(3) . . . . ?
N52 C101 N42 C41 -82.7(4) . . . . ?
C102 C101 N42 C41 39.9(4) . . . . ?
N62 C101 N42 N41 -39.9(4) . . . . ?
N52 C101 N42 N41 78.2(4) . . . . ?
C102 C101 N42 N41 -159.3(3) . . . . ?
C52 C53 N51 N52 -0.9(4) . . . . ?
C52 C53 N51 Ag2 169.2(3) . . . . ?
N81 Ag2 N51 C53 125.6(3) . . . . ?
N31 Ag2 N51 C53 -23.1(4) . . . . ?
N41 Ag2 N51 C53 -130.4(4) . . . . ?
N81 Ag2 N51 N52 -66.3(3) . . . . ?
N31 Ag2 N51 N52 145.0(3) . . . . ?
N41 Ag2 N51 N52 37.6(3) . . . . ?
C52 C51 N52 N51 -1.2(4) . . . . ?
C52 C51 N52 C101 -162.2(3) . . . . ?
C53 N51 N52 C51 1.3(4) . . . . ?
Ag2 N51 N52 C51 -169.2(2) . . . . ?
C53 N51 N52 C101 164.0(3) . . . . ?
Ag2 N51 N52 C101 -6.5(4) . . . . ?
N42 C101 N52 C51 102.4(4) . . . . ?
N62 C101 N52 C51 -138.8(3) . . . . ?
C102 C101 N52 C51 -19.6(5) . . . . ?
N42 C101 N52 N51 -57.4(4) . . . . ?
N62 C101 N52 N51 61.4(4) . . . . ?
C102 C101 N52 N51 -179.3(3) . . . . ?
C62 C63 N61 N62 2.2(4) . . . . ?
C62 C63 N61 Ag1 179.2(3) . . . 1_655 ?
C62 C61 N62 N61 2.7(4) . . . . ?
C62 C61 N62 C101 163.8(3) . . . . ?
C63 N61 N62 C61 -3.0(4) . . . . ?
Ag1 N61 N62 C61 -179.6(3) 1_655 . . . ?
C63 N61 N62 C101 -165.9(3) . . . . ?
Ag1 N61 N62 C101 17.6(4) 1_655 . . . ?
N42 C101 N62 C61 147.8(3) . . . . ?
N52 C101 N62 C61 29.0(4) . . . . ?
C102 C101 N62 C61 -91.9(4) . . . . ?
N42 C101 N62 N61 -52.3(4) . . . . ?
N52 C101 N62 N61 -171.1(3) . . . . ?
C102 C101 N62 N61 68.0(4) . . . . ?
C1 C2 O1 C3 -164.5(3) . . . . ?
C4 C3 O1 C2 75.7(4) . . . . ?
C101 C102 O2 C103 -168.8(3) . . . . ?
C104 C103 O2 C102 85.7(4) . . . . ?
C1SA O1SA C1SA C2SA 60(100) 2_657 . . . ?
